data_9010392
loop_
_publ_author_name
'Grew, E. S.'
'Graetsch, H. A.'
'Poter, B.'
'Yates, M. G.'
'Buick, I.'
'Bernhardt, H.-J.'
'Schreyer, W.'
'Werding, G.'
'Carson, C. J.'
'Clarke, G. L.'

_publ_section_title
;
 Boralsilite, Al16B6Si2O37, and "boron-mullite:" compositional variations and
 associated phases in experiment and nature
 Sample: run W2
;
_journal_name_full 'American Mineralogist'
_journal_page_first 283
_journal_page_last 299
_journal_paper_doi 10.2138/am.2008.2571
_journal_volume 93
_journal_year 2008
_chemical_compound_source Synthetic
_chemical_formula_sum 'Al16 B6.04 O37 Si1.96'
_chemical_name_mineral Boralsilite
_space_group_IT_number 12
_symmetry_space_group_name_Hall '-C 2y'
_symmetry_space_group_name_H-M 'C 1 2/m 1'
_cell_angle_alpha 90
_cell_angle_beta 91.750
_cell_angle_gamma 90
_cell_length_a 14.797
_cell_length_b 5.5800
_cell_length_c 15.095
_cell_formula_units_Z 2
_cell_volume 1245.771
_database_code_amcsd 0004524
_exptl_crystal_density_diffrn 3.050
_cod_original_formula_sum 'Al16 Si1.96 B6.04 O37'
_cod_database_code 9010392

loop_
_space_group_symop_operation_xyz
x,y,z
1/2+x,1/2+y,z
x,-y,z
1/2+x,1/2-y,z
-x,y,-z
1/2-x,1/2+y,-z
-x,-y,-z
1/2-x,1/2-y,-z

loop_
_atom_site_label
_atom_site_fract_x
_atom_site_fract_y
_atom_site_fract_z
_atom_site_occupancy
_atom_site_U_iso_or_equiv
Al1 0.86800 0.00000 0.34300 1.00000 0.03000
Al2 0.81400 0.00000 0.16000 1.00000 0.02400
Al3 0.57400 0.00000 0.07400 1.00000 0.02100
Al4 0.67600 0.00000 0.33900 1.00000 0.01200
Al5 0.00400 0.25500 0.24600 1.00000 0.01900
Al6 0.75000 0.25000 0.00000 1.00000 0.01700
Al7 0.75000 0.25000 0.50000 1.00000 0.01000
Si 0.42400 0.00000 0.41900 0.86000 0.00700
B 0.42400 0.00000 0.41900 0.14000 0.00700
B1 0.09600 0.00000 0.09800 1.00000 0.00700
B2 0.37900 0.00000 0.11800 0.88000 0.00700
Si2 0.37900 0.00000 0.11800 0.12000 0.00700
B3 0.13800 0.00000 0.36000 1.00000 0.00700
O1 0.76400 0.00000 0.26900 1.00000 0.01000
O2 0.79800 0.00000 0.44000 1.00000 0.01000
O3 0.91900 0.00000 0.21800 1.00000 0.01000
O4 0.93600 0.73900 0.35700 1.00000 0.01000
O5 0.00000 0.50000 0.50000 1.00000 0.01000
O6 0.32500 0.00000 0.45700 1.00000 0.01000
O7 0.32200 0.21400 0.10600 1.00000 0.01000
O8 0.70200 0.00000 0.07400 1.00000 0.01000
O9 0.06800 0.21400 0.13400 1.00000 0.01000
O10 0.45200 0.00000 0.04800 1.00000 0.01000
O11 0.16600 0.21400 0.39700 1.00000 0.01000
O12 0.57800 0.00000 0.28000 1.00000 0.01000
O13 0.42100 0.00000 0.20400 1.00000 0.01000
O14 0.06900 0.00000 0.29600 1.00000 0.01000
O15 0.16700 0.00000 0.04100 1.00000 0.01000

loop_
_cod_related_entry_id
_cod_related_entry_database
_cod_related_entry_code
1 AMCSD 0004524
